data_1555650
loop_
_publ_author_name
'Miura, Wataru'
'Hirano, Koji'
'Miura, Masahiro'

_publ_section_title
;
 Rhodium-Catalyzed C6-Selective C-H Borylation of 2-Pyridones.
;
_journal_issue 15
_journal_name_full 'Organic letters'
_journal_page_first 3742
_journal_page_last 3745
_journal_paper_doi 10.1021/acs.orglett.6b01762
_journal_volume 18
_journal_year 2016
_chemical_formula_moiety 'C16 H12 N2 O'
_chemical_formula_sum 'C16 H12 N2 O'
_chemical_formula_weight 248.28
_space_group_IT_number 2
_space_group_name_Hall '-P 1'
_space_group_name_H-M_alt 'P -1'
_symmetry_cell_setting triclinic
_symmetry_Int_Tables_number 2
_symmetry_space_group_name_Hall '-P 1'
_symmetry_space_group_name_H-M 'P -1'
_atom_sites_solution_hydrogens geom
_atom_sites_solution_primary direct
_atom_sites_solution_secondary difmap
_cell_angle_alpha 74.04(2)
_cell_angle_beta 89.25(3)
_cell_angle_gamma 85.17(3)
_cell_formula_units_Z 4
_cell_length_a 8.410(10)
_cell_length_b 11.941(14)
_cell_length_c 13.209(16)
_cell_measurement_reflns_used 1474
_cell_measurement_temperature 173
_cell_measurement_theta_max 27.50
_cell_measurement_theta_min 3.10
_cell_volume 1271(3)
_computing_cell_refinement 'CrystalClear-SM Expert 2.0 r15'
_computing_data_collection 'CrystalClear-SM Expert 2.0 r15 (Rigaku, 2011)'
_computing_data_reduction 'CrystalClear-SM Expert 2.0 r15'
_computing_molecular_graphics 'CrystalStructure 4.0'
_computing_publication_material 'CrystalStructure 4.0 (Rigaku, 2010)'
_computing_structure_refinement 'SHELXL97 (Sheldrick, 2008)'
_computing_structure_solution 'SHELXS97 (Sheldrick, 2008)'
_diffrn_ambient_temperature 173
_diffrn_detector_area_resol_mean 6.827
_diffrn_measured_fraction_theta_full 0.993
_diffrn_measured_fraction_theta_max 0.993
_diffrn_measurement_device_type 'Rigaku XtaLAB mini'
_diffrn_measurement_method \w
_diffrn_radiation_type 'Mo K\a'
_diffrn_radiation_wavelength 0.71075
_diffrn_reflns_av_R_equivalents 0.1154
_diffrn_reflns_limit_h_max 10
_diffrn_reflns_limit_h_min -10
_diffrn_reflns_limit_k_max 15
_diffrn_reflns_limit_k_min -15
_diffrn_reflns_limit_l_max 17
_diffrn_reflns_limit_l_min -17
_diffrn_reflns_number 13746
_diffrn_reflns_theta_full 27.61
_diffrn_reflns_theta_max 27.60
_diffrn_standards_number 0
_exptl_absorpt_coefficient_mu 0.083
_exptl_absorpt_correction_T_max 0.992
_exptl_absorpt_correction_T_min 0.988
_exptl_absorpt_correction_type numerical
_exptl_absorpt_process_details 'NUMABS (Rigaku, 1999)'
_exptl_crystal_colour colorless
_exptl_crystal_density_diffrn 1.298
_exptl_crystal_density_method 'not measured'
_exptl_crystal_description prism
_exptl_crystal_F_000 520.00
_exptl_crystal_size_max 0.150
_exptl_crystal_size_mid 0.140
_exptl_crystal_size_min 0.100
_refine_diff_density_max 0.230
_refine_diff_density_min -0.220
_refine_ls_extinction_method none
_refine_ls_goodness_of_fit_ref 0.981
_refine_ls_hydrogen_treatment constr
_refine_ls_number_parameters 343
_refine_ls_number_reflns 5848
_refine_ls_number_restraints 0
_refine_ls_R_factor_gt 0.0753
_refine_ls_shift/su_max 0.000
_refine_ls_structure_factor_coef Fsqd
_refine_ls_weighting_details 'w = 1/[\s^2^(Fo^2^)+(0.0468P)^2^+0.0000P] where P=(Fo^2^+2Fc^2^)/3'
_refine_ls_weighting_scheme calc
_refine_ls_wR_factor_ref 0.1707
_reflns_number_gt 2166
_reflns_number_total 5848
_reflns_threshold_expression F^2^>2.0\s(F^2^)
_cod_data_source_file ol6b01762_si_003.cif
_cod_data_source_block 716
_cod_database_code 1555650

loop_
_symmetry_equiv_pos_site_id
_symmetry_equiv_pos_as_xyz
1 +X,+Y,+Z
2 -X,-Y,-Z

loop_
_atom_site_label
_atom_site_type_symbol
_atom_site_fract_x
_atom_site_fract_y
_atom_site_fract_z
_atom_site_U_iso_or_equiv
_atom_site_adp_type
_atom_site_occupancy
_atom_site_symmetry_multiplicity
_atom_site_calc_flag
_atom_site_refinement_flags
O1 O 0.6637(3) 0.5807(3) 0.4066(2) 0.0473(8) Uani 1.0 2 d .
O3 O 0.1553(3) 0.5820(3) 1.0474(2) 0.0471(8) Uani 1.0 2 d .
N2 N 0.8539(4) 0.6735(3) 0.4677(2) 0.0318(8) Uani 1.0 2 d .
N4 N 0.3501(4) 0.6718(3) 0.9396(3) 0.0330(8) Uani 1.0 2 d .
N5 N 0.8121(4) 0.8465(3) 0.3322(3) 0.0385(8) Uani 1.0 2 d .
N8 N 0.3335(4) 0.8448(3) 0.9920(3) 0.0415(9) Uani 1.0 2 d .
C6 C 0.4310(4) 0.6981(3) 0.8449(3) 0.0323(9) Uani 1.0 2 d .
C7 C 0.5771(5) 0.7607(4) 0.8386(3) 0.0350(10) Uani 1.0 2 d .
C9 C 0.9335(5) 0.6993(4) 0.5495(3) 0.0344(10) Uani 1.0 2 d .
C10 C 1.0788(5) 0.7640(4) 0.5255(3) 0.0329(9) Uani 1.0 2 d .
C11 C 0.7280(5) 0.5995(4) 0.4842(3) 0.0373(10) Uani 1.0 2 d .
C12 C 0.2206(5) 0.6006(4) 0.9598(4) 0.0383(10) Uani 1.0 2 d .
C13 C 0.3827(5) 0.6554(4) 0.7663(3) 0.0380(10) Uani 1.0 2 d .
C14 C 0.3812(4) 0.7312(4) 1.0190(3) 0.0320(9) Uani 1.0 2 d .
C15 C 0.1774(5) 0.5550(4) 0.8756(3) 0.0421(10) Uani 1.0 2 d .
C16 C 0.8789(5) 0.7373(4) 0.3585(3) 0.0350(10) Uani 1.0 2 d .
C17 C 1.2083(5) 0.7230(4) 0.4751(3) 0.0414(10) Uani 1.0 2 d .
C18 C 0.8837(5) 0.6558(4) 0.6499(3) 0.0383(10) Uani 1.0 2 d .
C19 C 1.0969(5) 0.8616(4) 0.5617(3) 0.0403(10) Uani 1.0 2 d .
C20 C 0.6831(5) 0.5541(4) 0.5920(3) 0.0381(10) Uani 1.0 2 d .
C21 C 0.7562(5) 0.5824(4) 0.6708(3) 0.0414(11) Uani 1.0 2 d .
C22 C 0.2541(5) 0.5826(4) 0.7824(3) 0.0408(10) Uani 1.0 2 d .
C23 C 1.3505(5) 0.7757(4) 0.4616(3) 0.0416(10) Uani 1.0 2 d .
C24 C 0.7022(5) 0.7154(4) 0.9100(3) 0.0412(10) Uani 1.0 2 d .
C25 C 0.4551(5) 0.6705(4) 1.1128(3) 0.0394(10) Uani 1.0 2 d .
C26 C 0.9611(5) 0.6854(4) 0.2912(3) 0.0450(11) Uani 1.0 2 d .
C27 C 0.5985(5) 0.8604(4) 0.7572(3) 0.0433(11) Uani 1.0 2 d .
C28 C 1.2378(5) 0.9144(4) 0.5479(3) 0.0445(11) Uani 1.0 2 d .
C29 C 1.3647(5) 0.8715(4) 0.4985(3) 0.0453(11) Uani 1.0 2 d .
C30 C 0.8435(5) 0.7689(4) 0.9014(4) 0.0472(11) Uani 1.0 2 d .
C31 C 0.3623(5) 0.9018(4) 1.0641(4) 0.0514(12) Uani 1.0 2 d .
C32 C 0.8622(6) 0.8681(4) 0.8215(4) 0.0507(12) Uani 1.0 2 d .
C33 C 0.7404(6) 0.9136(4) 0.7488(4) 0.0521(12) Uani 1.0 2 d .
C34 C 0.9134(6) 0.8647(5) 0.1577(4) 0.0558(13) Uani 1.0 2 d .
C35 C 0.4845(5) 0.7317(4) 1.1842(3) 0.0496(12) Uani 1.0 2 d .
C36 C 0.8308(5) 0.9075(4) 0.2308(4) 0.0505(12) Uani 1.0 2 d .
C37 C 0.4377(5) 0.8491(4) 1.1588(4) 0.0532(12) Uani 1.0 2 d .
C38 C 0.9800(5) 0.7497(5) 0.1883(4) 0.0530(12) Uani 1.0 2 d .
H13 H 0.4349 0.6743 0.7003 0.0456 Uiso 1.0 2 calc R
H15 H 0.0936 0.5046 0.8852 0.0505 Uiso 1.0 2 calc R
H17 H 1.1989 0.6570 0.4493 0.0497 Uiso 1.0 2 calc R
H18 H 0.9345 0.6745 0.7062 0.0459 Uiso 1.0 2 calc R
H19 H 1.0108 0.8920 0.5963 0.0484 Uiso 1.0 2 calc R
H20 H 0.6001 0.5029 0.6083 0.0458 Uiso 1.0 2 calc R
H21 H 0.7218 0.5529 0.7412 0.0497 Uiso 1.0 2 calc R
H22 H 0.2216 0.5528 0.7269 0.0489 Uiso 1.0 2 calc R
H23 H 1.4374 0.7460 0.4272 0.0499 Uiso 1.0 2 calc R
H24 H 0.6904 0.6466 0.9655 0.0494 Uiso 1.0 2 calc R
H25 H 0.4848 0.5890 1.1278 0.0473 Uiso 1.0 2 calc R
H26 H 1.0044 0.6064 0.3149 0.0540 Uiso 1.0 2 calc R
H27 H 0.5154 0.8922 0.7069 0.0520 Uiso 1.0 2 calc R
H28 H 1.2479 0.9810 0.5727 0.0534 Uiso 1.0 2 calc R
H29 H 1.4619 0.9081 0.4899 0.0543 Uiso 1.0 2 calc R
H30 H 0.9276 0.7369 0.9509 0.0567 Uiso 1.0 2 calc R
H31 H 0.3286 0.9827 1.0485 0.0616 Uiso 1.0 2 calc R
H32 H 0.9586 0.9054 0.8162 0.0609 Uiso 1.0 2 calc R
H33 H 0.7539 0.9817 0.6929 0.0626 Uiso 1.0 2 calc R
H34 H 0.9250 0.9123 0.0879 0.0670 Uiso 1.0 2 calc R
H35 H 0.5361 0.6934 1.2496 0.0595 Uiso 1.0 2 calc R
H36 H 0.7833 0.9855 0.2088 0.0606 Uiso 1.0 2 calc R
H37 H 0.4572 0.8934 1.2064 0.0638 Uiso 1.0 2 calc R
H38 H 1.0370 0.7163 0.1396 0.0636 Uiso 1.0 2 calc R

loop_
_atom_site_aniso_label
_atom_site_aniso_U_11
_atom_site_aniso_U_22
_atom_site_aniso_U_33
_atom_site_aniso_U_12
_atom_site_aniso_U_13
_atom_site_aniso_U_23
O1 0.0474(18) 0.0520(19) 0.0449(17) -0.0113(14) -0.0058(14) -0.0147(15)
O3 0.0448(17) 0.058(2) 0.0395(17) -0.0153(15) 0.0100(14) -0.0126(15)
N2 0.0364(18) 0.0363(19) 0.0239(17) -0.0021(16) -0.0019(14) -0.0104(15)
N4 0.0344(19) 0.0354(19) 0.0288(18) 0.0002(16) 0.0006(15) -0.0090(16)
N5 0.041(2) 0.032(2) 0.040(2) -0.0028(16) -0.0037(16) -0.0063(17)
N8 0.050(3) 0.042(3) 0.035(2) -0.0032(17) 0.0014(16) -0.0154(18)
C6 0.032(3) 0.037(3) 0.024(2) 0.0029(18) -0.0012(17) -0.0030(19)
C7 0.035(3) 0.039(3) 0.033(3) -0.0045(19) -0.0006(18) -0.012(2)
C9 0.038(3) 0.035(3) 0.032(3) 0.0054(19) -0.0073(18) -0.014(2)
C10 0.030(3) 0.039(3) 0.030(2) -0.0007(19) -0.0046(17) -0.0101(19)
C11 0.035(3) 0.037(3) 0.043(3) -0.0027(19) -0.0013(19) -0.015(2)
C12 0.034(3) 0.038(3) 0.042(3) -0.0039(19) -0.0004(19) -0.008(2)
C13 0.040(3) 0.047(3) 0.026(3) 0.004(2) -0.0023(18) -0.012(2)
C14 0.034(3) 0.032(3) 0.030(3) -0.0034(18) 0.0049(18) -0.0089(19)
C15 0.039(3) 0.047(3) 0.045(3) -0.003(2) -0.004(2) -0.022(3)
C16 0.037(3) 0.042(3) 0.028(2) -0.007(2) -0.0035(18) -0.012(2)
C17 0.042(3) 0.042(3) 0.043(3) -0.003(2) -0.004(2) -0.018(2)
C18 0.039(3) 0.047(3) 0.030(3) 0.005(2) -0.0054(18) -0.015(2)
C19 0.043(3) 0.037(3) 0.043(3) 0.004(2) -0.007(2) -0.016(2)
C20 0.035(3) 0.040(3) 0.040(3) -0.0040(19) 0.0039(19) -0.012(2)
C21 0.036(3) 0.047(3) 0.042(3) 0.001(2) 0.0057(19) -0.014(3)
C22 0.038(3) 0.048(3) 0.039(3) 0.003(2) -0.008(2) -0.018(3)
C23 0.041(3) 0.050(3) 0.034(3) 0.002(2) 0.0012(19) -0.014(3)
C24 0.036(3) 0.048(3) 0.037(3) -0.004(2) 0.0023(19) -0.007(2)
C25 0.042(3) 0.041(3) 0.032(3) 0.002(2) -0.0022(19) -0.006(2)
C26 0.047(3) 0.050(3) 0.042(3) 0.003(3) -0.002(2) -0.021(3)
C27 0.046(3) 0.049(3) 0.032(3) 0.002(3) 0.0010(19) -0.008(3)
C28 0.049(3) 0.043(3) 0.048(3) -0.006(3) -0.010(3) -0.022(3)
C29 0.044(3) 0.049(3) 0.044(3) -0.007(3) -0.008(2) -0.014(3)
C30 0.039(3) 0.066(4) 0.040(3) -0.003(3) -0.003(2) -0.020(3)
C31 0.059(3) 0.047(3) 0.049(3) 0.004(3) 0.003(3) -0.018(3)
C32 0.051(3) 0.055(3) 0.054(3) -0.020(3) 0.014(3) -0.024(3)
C33 0.061(3) 0.050(3) 0.044(3) -0.012(3) 0.012(3) -0.008(3)
C34 0.061(3) 0.071(4) 0.033(3) -0.017(3) -0.000(3) -0.006(3)
C35 0.053(3) 0.063(4) 0.033(3) -0.001(3) -0.006(2) -0.013(3)
C36 0.054(3) 0.045(3) 0.048(3) -0.013(3) 0.002(3) -0.003(3)
C37 0.057(3) 0.061(4) 0.049(3) -0.007(3) 0.002(3) -0.028(3)
C38 0.052(3) 0.076(4) 0.039(3) -0.011(3) 0.004(3) -0.027(3)

loop_
_atom_type_symbol
_atom_type_description
_atom_type_scat_dispersion_real
_atom_type_scat_dispersion_imag
_atom_type_scat_source
C C 0.0033 0.0016
;
International Tables for Crystallography
(1992, Vol. C, Tables 4.2.6.8 and 6.1.1.4)
;
H H 0.0000 0.0000
;
International Tables for Crystallography
(1992, Vol. C, Table 6.1.1.4)
;
N N 0.0061 0.0033
;
International Tables for Crystallography
(1992, Vol. C, Tables 4.2.6.8 and 6.1.1.4)
;
O O 0.0106 0.0060
;
International Tables for Crystallography
(1992, Vol. C, Tables 4.2.6.8 and 6.1.1.4)
;

loop_
_geom_angle_atom_site_label_1
_geom_angle_atom_site_label_2
_geom_angle_atom_site_label_3
_geom_angle
_geom_angle_publ_flag
C9 N2 C11 123.3(3) yes
C9 N2 C16 120.7(4) yes
C11 N2 C16 115.3(3) yes
C6 N4 C12 123.5(4) yes
C6 N4 C14 120.1(3) yes
C12 N4 C14 115.9(3) yes
C16 N5 C36 115.3(4) yes
C14 N8 C31 115.5(4) yes
N4 C6 C7 118.0(4) yes
N4 C6 C13 118.8(4) yes
C7 C6 C13 122.9(4) yes
C6 C7 C24 120.3(4) yes
C6 C7 C27 121.3(4) yes
C24 C7 C27 118.2(4) yes
N2 C9 C10 119.1(3) yes
N2 C9 C18 118.8(4) yes
C10 C9 C18 121.9(4) yes
C9 C10 C17 121.2(4) yes
C9 C10 C19 121.1(4) yes
C17 C10 C19 117.4(4) yes
O1 C11 N2 119.1(4) yes
O1 C11 C20 125.6(4) yes
N2 C11 C20 115.3(4) yes
O3 C12 N4 118.8(4) yes
O3 C12 C15 125.6(4) yes
N4 C12 C15 115.5(4) yes
C6 C13 C22 120.3(4) yes
N4 C14 N8 114.5(3) yes
N4 C14 C25 120.4(4) yes
N8 C14 C25 125.1(4) yes
C12 C15 C22 121.0(4) yes
N2 C16 N5 113.8(4) yes
N2 C16 C26 121.3(4) yes
N5 C16 C26 124.9(4) yes
C10 C17 C23 121.8(4) yes
C9 C18 C21 120.3(4) yes
C10 C19 C28 120.8(4) yes
C11 C20 C21 121.5(4) yes
C18 C21 C20 120.8(4) yes
C13 C22 C15 120.9(4) yes
C17 C23 C29 119.4(4) yes
C7 C24 C30 121.1(4) yes
C14 C25 C35 117.9(4) yes
C16 C26 C38 118.8(4) yes
C7 C27 C33 120.5(4) yes
C19 C28 C29 120.6(5) yes
C23 C29 C28 120.0(4) yes
C24 C30 C32 120.0(4) yes
N8 C31 C37 123.5(5) yes
C30 C32 C33 119.8(5) yes
C27 C33 C32 120.3(4) yes
C36 C34 C38 118.3(4) yes
C25 C35 C37 118.6(4) yes
N5 C36 C34 124.5(4) yes
C31 C37 C35 119.3(5) yes
C26 C38 C34 118.2(5) yes
C6 C13 H13 119.876 no
C22 C13 H13 119.870 no
C12 C15 H15 119.496 no
C22 C15 H15 119.509 no
C10 C17 H17 119.093 no
C23 C17 H17 119.094 no
C9 C18 H18 119.866 no
C21 C18 H18 119.870 no
C10 C19 H19 119.584 no
C28 C19 H19 119.588 no
C11 C20 H20 119.257 no
C21 C20 H20 119.259 no
C18 C21 H21 119.591 no
C20 C21 H21 119.590 no
C13 C22 H22 119.554 no
C15 C22 H22 119.534 no
C17 C23 H23 120.320 no
C29 C23 H23 120.315 no
C7 C24 H24 119.440 no
C30 C24 H24 119.441 no
C14 C25 H25 121.065 no
C35 C25 H25 121.061 no
C16 C26 H26 120.592 no
C38 C26 H26 120.593 no
C7 C27 H27 119.751 no
C33 C27 H27 119.764 no
C19 C28 H28 119.699 no
C29 C28 H28 119.703 no
C23 C29 H29 120.005 no
C28 C29 H29 120.006 no
C24 C30 H30 119.975 no
C32 C30 H30 119.976 no
N8 C31 H31 118.229 no
C37 C31 H31 118.222 no
C30 C32 H32 120.096 no
C33 C32 H32 120.093 no
C27 C33 H33 119.842 no
C32 C33 H33 119.848 no
C36 C34 H34 120.856 no
C38 C34 H34 120.840 no
C25 C35 H35 120.674 no
C37 C35 H35 120.690 no
N5 C36 H36 117.741 no
C34 C36 H36 117.750 no
C31 C37 H37 120.342 no
C35 C37 H37 120.331 no
C26 C38 H38 120.914 no
C34 C38 H38 120.921 no

loop_
_geom_bond_atom_site_label_1
_geom_bond_atom_site_label_2
_geom_bond_distance
_geom_bond_publ_flag
O1 C11 1.248(6) yes
O3 C12 1.246(5) yes
N2 C9 1.396(6) yes
N2 C11 1.412(6) yes
N2 C16 1.456(5) yes
N4 C6 1.388(5) yes
N4 C12 1.415(6) yes
N4 C14 1.455(6) yes
N5 C16 1.330(5) yes
N5 C36 1.352(6) yes
N8 C14 1.332(6) yes
N8 C31 1.349(7) yes
C6 C7 1.481(6) yes
C6 C13 1.356(6) yes
C7 C24 1.392(6) yes
C7 C27 1.390(5) yes
C9 C10 1.484(6) yes
C9 C18 1.359(6) yes
C10 C17 1.393(6) yes
C10 C19 1.396(7) yes
C11 C20 1.435(6) yes
C12 C15 1.430(7) yes
C13 C22 1.422(6) yes
C14 C25 1.377(5) yes
C15 C22 1.354(6) yes
C16 C26 1.367(7) yes
C17 C23 1.385(6) yes
C18 C21 1.418(6) yes
C19 C28 1.376(6) yes
C20 C21 1.350(7) yes
C23 C29 1.375(7) yes
C24 C30 1.385(6) yes
C25 C35 1.378(7) yes
C26 C38 1.381(6) yes
C27 C33 1.388(7) yes
C28 C29 1.379(6) yes
C30 C32 1.371(6) yes
C31 C37 1.373(6) yes
C32 C33 1.383(6) yes
C34 C36 1.368(7) yes
C34 C38 1.391(7) yes
C35 C37 1.373(7) yes
C13 H13 0.950 no
C15 H15 0.950 no
C17 H17 0.950 no
C18 H18 0.950 no
C19 H19 0.950 no
C20 H20 0.950 no
C21 H21 0.950 no
C22 H22 0.950 no
C23 H23 0.950 no
C24 H24 0.950 no
C25 H25 0.950 no
C26 H26 0.950 no
C27 H27 0.950 no
C28 H28 0.950 no
C29 H29 0.950 no
C30 H30 0.950 no
C31 H31 0.950 no
C32 H32 0.950 no
C33 H33 0.950 no
C34 H34 0.950 no
C35 H35 0.950 no
C36 H36 0.950 no
C37 H37 0.950 no
C38 H38 0.950 no

loop_
_geom_contact_atom_site_label_1
_geom_contact_atom_site_label_2
_geom_contact_distance
_geom_contact_publ_flag
_geom_contact_site_symmetry_2
O1 N5 3.394(6) no .
O1 C9 3.585(6) no .
O1 C16 2.658(6) no .
O1 C21 3.592(7) no .
O1 C26 3.085(6) no .
O3 N8 3.482(6) no .
O3 C6 3.577(6) no .
O3 C14 2.666(6) no .
O3 C22 3.586(7) no .
O3 C25 3.037(6) no .
N2 C17 3.096(6) no .
N2 C21 2.746(6) no .
N2 C36 3.571(6) no .
N4 C22 2.740(6) no .
N4 C24 3.051(6) no .
N4 C27 3.594(6) no .
N4 C31 3.576(7) no .
N5 C9 3.061(6) no .
N5 C10 3.304(6) no .
N5 C11 3.208(6) no .
N5 C38 2.795(7) no .
N8 C6 3.018(6) no .
N8 C7 3.158(6) no .
N8 C12 3.277(7) no .
N8 C35 2.792(6) no .
C6 C15 2.801(6) no .
C6 C25 3.470(7) no .
C7 C14 2.837(6) no .
C7 C32 2.791(7) no .
C9 C20 2.794(6) no .
C9 C26 3.465(8) no .
C10 C16 2.893(6) no .
C10 C29 2.793(7) no .
C11 C18 2.826(7) no .
C11 C26 3.188(6) no .
C12 C13 2.821(6) no .
C12 C25 3.158(7) no .
C13 C24 3.541(7) no .
C13 C27 3.143(7) no .
C14 C24 3.059(6) no .
C14 C37 2.680(8) no .
C16 C17 3.157(7) no .
C16 C34 2.696(6) no .
C17 C18 3.551(7) no .
C17 C26 3.364(7) no .
C17 C28 2.743(7) no .
C18 C19 3.119(6) no .
C19 C23 2.766(7) no .
C24 C25 3.322(6) no .
C24 C33 2.752(6) no .
C25 C31 2.706(7) no .
C26 C36 2.691(7) no .
C27 C30 2.765(6) no .
O1 C20 3.445(6) no 2_666
O1 C22 3.593(7) no 2_666
O1 C23 3.569(6) no 1_455
O1 C35 3.301(6) no 1_554
O3 C15 3.365(6) no 2_567
O3 C24 3.546(7) no 2_667
O3 C30 3.515(6) no 1_455
O3 C38 3.335(7) no 1_456
C12 C30 3.582(7) no 1_455
C13 C21 3.501(7) no .
C15 O3 3.365(6) no 2_567
C18 C22 3.517(7) no 1_655
C19 C19 3.526(6) no 2_776
C20 O1 3.445(6) no 2_666
C21 C13 3.501(7) no .
C22 O1 3.593(7) no 2_666
C22 C18 3.517(7) no 1_455
C23 O1 3.569(6) no 1_655
C24 O3 3.546(7) no 2_667
C30 O3 3.515(6) no 1_655
C30 C12 3.582(7) no 1_655
C31 C31 3.516(7) no 2_677
C33 C37 3.591(8) no 2_677
C35 O1 3.301(6) no 1_556
C37 C33 3.591(8) no 2_677
C38 O3 3.335(7) no 1_654
O1 H20 2.6330 no .
O1 H26 3.1024 no .
O3 H15 2.6291 no .
O3 H25 2.9966 no .
N2 H17 2.9035 no .
N2 H18 3.2345 no .
N2 H20 3.2708 no .
N2 H26 2.6404 no .
N4 H13 3.2245 no .
N4 H15 3.2731 no .
N4 H24 2.8669 no .
N4 H25 2.6403 no .
N5 H26 3.2342 no .
N5 H34 3.2541 no .
N8 H25 3.2498 no .
N8 H37 3.2445 no .
C6 H22 3.2579 no .
C6 H24 2.6453 no .
C6 H27 2.6683 no .
C7 H13 2.6711 no .
C7 H30 3.2726 no .
C7 H33 3.2668 no .
C9 H17 2.6627 no .
C9 H19 2.6717 no .
C9 H21 3.2578 no .
C9 H26 3.5949 no .
C10 H18 2.6551 no .
C10 H23 3.2817 no .
C10 H28 3.2650 no .
C11 H21 3.2860 no .
C11 H26 3.1951 no .
C12 H22 3.2801 no .
C12 H25 3.1281 no .
C13 H15 3.2716 no .
C13 H27 3.0247 no .
C14 H24 2.8603 no .
C14 H31 3.1272 no .
C14 H35 3.2286 no .
C15 H13 3.2642 no .
C16 H17 2.9354 no .
C16 H36 3.1236 no .
C16 H38 3.2309 no .
C17 H19 3.2461 no .
C17 H26 3.3874 no .
C17 H29 3.2424 no .
C18 H19 2.9981 no .
C18 H20 3.2622 no .
C19 H17 3.2436 no .
C19 H18 2.9326 no .
C19 H29 3.2485 no .
C20 H18 3.2561 no .
C23 H28 3.2401 no .
C24 H25 3.4406 no .
C24 H27 3.2487 no .
C24 H32 3.2467 no .
C25 H24 2.8092 no .
C25 H37 3.2306 no .
C26 H17 2.8423 no .
C26 H34 3.2454 no .
C27 H13 2.9762 no .
C27 H24 3.2466 no .
C27 H32 3.2608 no .
C28 H23 3.2444 no .
C29 H17 3.2354 no .
C29 H19 3.2465 no .
C30 H33 3.2393 no .
C31 H35 3.2339 no .
C32 H24 3.2407 no .
C32 H27 3.2581 no .
C33 H30 3.2418 no .
C34 H26 3.2455 no .
C35 H31 3.2188 no .
C36 H38 3.2351 no .
C37 H25 3.2341 no .
C38 H36 3.2194 no .
H13 H22 2.3634 no .
H13 H27 2.7688 no .
H15 H22 2.2908 no .
H17 H23 2.3262 no .
H17 H26 2.6501 no .
H18 H19 2.7288 no .
H18 H21 2.3602 no .
H19 H28 2.3158 no .
H20 H21 2.2834 no .
H23 H29 2.3292 no .
H24 H25 2.7114 no .
H24 H30 2.3268 no .
H25 H35 2.3530 no .
H26 H38 2.3523 no .
H27 H33 2.3324 no .
H28 H29 2.3247 no .
H30 H32 2.3222 no .
H31 H37 2.3019 no .
H32 H33 2.3320 no .
H34 H36 2.2974 no .
H34 H38 2.3663 no .
H35 H37 2.3379 no .
O1 H17 3.0905 no 2_766
O1 H20 2.5392 no 2_666
O1 H22 2.7970 no 2_666
O1 H23 2.6912 no 1_455
O1 H35 2.3542 no 1_554
O3 H15 2.4600 no 2_567
O3 H21 2.9634 no 2_667
O3 H24 2.9706 no 2_667
O3 H30 2.6233 no 1_455
O3 H38 2.4114 no 1_456
N2 H23 3.5478 no 1_455
N4 H30 3.5832 no 1_455
N5 H23 3.5566 no 1_455
N5 H28 2.7021 no 2_776
N5 H35 3.4359 no 1_554
N5 H37 3.3643 no 1_554
N8 H31 3.5976 no 2_677
N8 H34 3.4007 no 2_676
N8 H36 2.9806 no 2_676
N8 H38 3.3533 no 1_456
C6 H21 3.3710 no .
C6 H25 3.3615 no 2_667
C7 H21 3.2404 no .
C9 H22 3.4057 no 1_655
C9 H26 3.5938 no 2_766
C10 H22 3.2803 no 1_655
C11 H17 2.9574 no 2_766
C11 H20 3.4753 no 2_666
C11 H23 2.8643 no 1_455
C11 H35 3.3740 no 1_554
C12 H15 3.4280 no 2_567
C12 H24 2.8807 no 2_667
C12 H30 2.8214 no 1_455
C12 H38 3.3579 no 1_456
C13 H20 3.5289 no .
C13 H21 3.0583 no .
C13 H25 2.9940 no 2_667
C14 H38 3.2800 no 1_456
C15 H18 3.0146 no 1_455
C15 H24 2.8760 no 2_667
C15 H25 3.2010 no 2_667
C15 H30 3.2374 no 1_455
C16 H35 3.3822 no 1_554
C17 H13 3.4389 no 1_655
C17 H20 3.4545 no 2_766
C17 H22 3.3849 no 1_655
C18 H15 3.5440 no 1_655
C18 H22 3.0689 no 1_655
C18 H26 3.1007 no 2_766
C19 H19 3.1713 no 2_776
C19 H28 3.5315 no 2_776
C20 H13 3.0020 no .
C20 H17 2.8201 no 2_766
C20 H23 3.2923 no 1_455
C20 H26 3.1668 no 2_766
C21 H13 2.8924 no .
C21 H25 3.5968 no 2_667
C21 H26 2.8606 no 2_766
C22 H18 2.8994 no 1_455
C22 H25 2.8983 no 2_667
C23 H13 3.1184 no 1_655
C23 H33 3.1133 no 2_776
C23 H35 3.5199 no 1_654
C23 H37 3.4166 no 1_654
C24 H15 3.5532 no 2_667
C24 H18 3.4243 no .
C24 H21 3.3283 no .
C25 H21 3.2876 no 2_667
C25 H38 3.5406 no 1_456
C26 H22 3.4097 no 2_666
C27 H37 3.1037 no 2_677
C28 H13 3.3366 no 1_655
C28 H19 3.1960 no 2_776
C28 H27 3.1062 no 1_655
C28 H29 3.3771 no 2_876
C28 H33 3.0827 no 2_776
C29 H13 3.0590 no 1_655
C29 H27 3.1258 no 1_655
C29 H27 3.5403 no 2_776
C29 H29 3.1548 no 2_876
C29 H33 2.7913 no 2_776
C30 H18 3.1474 no .
C30 H31 3.4153 no 2_677
C30 H34 3.4688 no 1_556
C30 H38 3.4376 no 1_556
C31 H31 3.2009 no 2_677
C31 H34 3.4016 no 2_676
C32 H18 3.1162 no .
C32 H19 3.1607 no .
C32 H31 3.1349 no 2_677
C32 H36 3.5446 no 2_776
C33 H18 3.3488 no .
C33 H19 3.0604 no .
C33 H31 3.2705 no 2_677
C33 H37 2.9150 no 2_677
C34 H30 3.4736 no 1_554
C34 H31 3.4171 no 2_676
C34 H32 3.1369 no 2_776
C35 H20 3.4536 no 2_667
C35 H23 3.2789 no 1_456
C36 H28 3.2632 no 2_776
C36 H32 2.8961 no 2_776
C36 H37 3.1857 no 1_554
C37 H23 3.4182 no 1_456
C37 H31 3.5913 no 2_677
C37 H33 3.4719 no 2_677
C38 H15 3.5352 no 2_666
C38 H30 3.2188 no 1_554
H13 C17 3.4389 no 1_455
H13 C20 3.0020 no .
H13 C21 2.8924 no .
H13 C23 3.1184 no 1_455
H13 C28 3.3366 no 1_455
H13 C29 3.0590 no 1_455
H13 H20 2.9059 no .
H13 H21 2.6888 no .
H13 H23 3.4708 no 1_455
H13 H25 3.3543 no 2_667
H13 H29 3.3761 no 1_455
H15 O3 2.4600 no 2_567
H15 C12 3.4280 no 2_567
H15 C18 3.5440 no 1_455
H15 C24 3.5532 no 2_667
H15 C38 3.5352 no 2_666
H15 H15 3.3767 no 2_567
H15 H18 2.9128 no 1_455
H15 H24 2.8345 no 2_667
H15 H26 3.4046 no 2_666
H15 H30 3.3214 no 1_455
H15 H30 3.1102 no 2_667
H15 H38 3.0404 no 2_666
H17 O1 3.0905 no 2_766
H17 C11 2.9574 no 2_766
H17 C20 2.8201 no 2_766
H17 H20 2.7015 no 2_766
H17 H22 3.5357 no 1_655
H18 C15 3.0146 no 1_655
H18 C22 2.8994 no 1_655
H18 C24 3.4243 no .
H18 C30 3.1474 no .
H18 C32 3.1162 no .
H18 C33 3.3488 no .
H18 H15 2.9128 no 1_655
H18 H22 2.6871 no 1_655
H18 H26 3.4366 no 2_766
H18 H30 3.5092 no .
H18 H32 3.4723 no .
H19 C19 3.1713 no 2_776
H19 C28 3.1960 no 2_776
H19 C32 3.1607 no .
H19 C33 3.0604 no .
H19 H19 3.0796 no 2_776
H19 H28 3.1184 no 2_776
H19 H32 2.9771 no .
H19 H33 2.7815 no .
H20 O1 2.5392 no 2_666
H20 C11 3.4753 no 2_666
H20 C13 3.5289 no .
H20 C17 3.4545 no 2_766
H20 C35 3.4536 no 2_667
H20 H13 2.9059 no .
H20 H17 2.7015 no 2_766
H20 H20 3.3578 no 2_666
H20 H23 3.4088 no 1_455
H20 H23 3.1747 no 2_766
H20 H25 3.4398 no 2_667
H20 H26 3.5244 no 2_766
H20 H35 2.8817 no 2_667
H21 O3 2.9634 no 2_667
H21 C6 3.3710 no .
H21 C7 3.2404 no .
H21 C13 3.0583 no .
H21 C24 3.3283 no .
H21 C25 3.2876 no 2_667
H21 H13 2.6888 no .
H21 H24 3.4426 no .
H21 H25 2.7726 no 2_667
H21 H26 3.0760 no 2_766
H22 O1 2.7970 no 2_666
H22 C9 3.4057 no 1_455
H22 C10 3.2803 no 1_455
H22 C17 3.3849 no 1_455
H22 C18 3.0689 no 1_455
H22 C26 3.4097 no 2_666
H22 H17 3.5357 no 1_455
H22 H18 2.6871 no 1_455
H22 H25 3.2065 no 2_667
H22 H26 2.9571 no 2_666
H22 H35 3.3763 no 2_667
H23 O1 2.6912 no 1_655
H23 N2 3.5478 no 1_655
H23 N5 3.5566 no 1_655
H23 C11 2.8643 no 1_655
H23 C20 3.2923 no 1_655
H23 C35 3.2789 no 1_654
H23 C37 3.4182 no 1_654
H23 H13 3.4708 no 1_655
H23 H20 3.4088 no 1_655
H23 H20 3.1747 no 2_766
H23 H33 3.4675 no 2_776
H23 H35 2.6950 no 1_654
H23 H37 2.9745 no 1_654
H24 O3 2.9706 no 2_667
H24 C12 2.8807 no 2_667
H24 C15 2.8760 no 2_667
H24 H15 2.8345 no 2_667
H24 H21 3.4426 no .
H25 C6 3.3615 no 2_667
H25 C13 2.9940 no 2_667
H25 C15 3.2010 no 2_667
H25 C21 3.5968 no 2_667
H25 C22 2.8983 no 2_667
H25 H13 3.3543 no 2_667
H25 H20 3.4398 no 2_667
H25 H21 2.7726 no 2_667
H25 H22 3.2065 no 2_667
H26 C9 3.5938 no 2_766
H26 C18 3.1007 no 2_766
H26 C20 3.1668 no 2_766
H26 C21 2.8606 no 2_766
H26 H15 3.4046 no 2_666
H26 H18 3.4366 no 2_766
H26 H20 3.5244 no 2_766
H26 H21 3.0760 no 2_766
H26 H22 2.9571 no 2_666
H27 C28 3.1062 no 1_455
H27 C29 3.1258 no 1_455
H27 C29 3.5403 no 2_776
H27 H28 2.8282 no 1_455
H27 H29 2.8603 no 1_455
H27 H29 3.0219 no 2_776
H27 H36 3.1439 no 2_676
H27 H37 3.1032 no 2_677
H28 N5 2.7021 no 2_776
H28 C19 3.5315 no 2_776
H28 C36 3.2632 no 2_776
H28 H19 3.1184 no 2_776
H28 H27 2.8282 no 1_655
H28 H29 2.8781 no 2_876
H28 H33 3.4134 no 2_776
H28 H36 3.0251 no 2_776
H29 C28 3.3771 no 2_876
H29 C29 3.1548 no 2_876
H29 H13 3.3761 no 1_655
H29 H27 2.8603 no 1_655
H29 H27 3.0219 no 2_776
H29 H28 2.8781 no 2_876
H29 H29 2.4216 no 2_876
H29 H33 2.9693 no 2_776
H30 O3 2.6233 no 1_655
H30 N4 3.5832 no 1_655
H30 C12 2.8214 no 1_655
H30 C15 3.2374 no 1_655
H30 C34 3.4736 no 1_556
H30 C38 3.2188 no 1_556
H30 H15 3.3214 no 1_655
H30 H15 3.1102 no 2_667
H30 H18 3.5092 no .
H30 H34 3.1213 no 1_556
H30 H38 2.6089 no 1_556
H31 N8 3.5976 no 2_677
H31 C30 3.4153 no 2_677
H31 C31 3.2009 no 2_677
H31 C32 3.1349 no 2_677
H31 C33 3.2705 no 2_677
H31 C34 3.4171 no 2_676
H31 C37 3.5913 no 2_677
H31 H31 3.1517 no 2_677
H31 H32 3.3875 no 2_677
H31 H34 3.5626 no 1_456
H31 H34 2.7886 no 2_676
H31 H36 3.4495 no 2_676
H32 C34 3.1369 no 2_776
H32 C36 2.8961 no 2_776
H32 H18 3.4723 no .
H32 H19 2.9771 no .
H32 H31 3.3875 no 2_677
H32 H34 3.0349 no 2_776
H32 H36 2.5957 no 2_776
H33 C23 3.1133 no 2_776
H33 C28 3.0827 no 2_776
H33 C29 2.7913 no 2_776
H33 C37 3.4719 no 2_677
H33 H19 2.7815 no .
H33 H23 3.4675 no 2_776
H33 H28 3.4134 no 2_776
H33 H29 2.9693 no 2_776
H33 H37 2.7794 no 2_677
H34 N8 3.4007 no 2_676
H34 C30 3.4688 no 1_554
H34 C31 3.4016 no 2_676
H34 H30 3.1213 no 1_554
H34 H31 3.5626 no 1_654
H34 H31 2.7886 no 2_676
H34 H32 3.0349 no 2_776
H34 H34 3.0098 no 2_775
H35 O1 2.3542 no 1_556
H35 N5 3.4359 no 1_556
H35 C11 3.3740 no 1_556
H35 C16 3.3822 no 1_556
H35 C23 3.5199 no 1_456
H35 H20 2.8817 no 2_667
H35 H22 3.3763 no 2_667
H35 H23 2.6950 no 1_456
H36 N8 2.9806 no 2_676
H36 C32 3.5446 no 2_776
H36 H27 3.1439 no 2_676
H36 H28 3.0251 no 2_776
H36 H31 3.4495 no 2_676
H36 H32 2.5957 no 2_776
H36 H37 3.0430 no 1_554
H37 N5 3.3643 no 1_556
H37 C23 3.4166 no 1_456
H37 C27 3.1037 no 2_677
H37 C33 2.9150 no 2_677
H37 C36 3.1857 no 1_556
H37 H23 2.9745 no 1_456
H37 H27 3.1032 no 2_677
H37 H33 2.7794 no 2_677
H37 H36 3.0430 no 1_556
H38 O3 2.4114 no 1_654
H38 N8 3.3533 no 1_654
H38 C12 3.3579 no 1_654
H38 C14 3.2800 no 1_654
H38 C25 3.5406 no 1_654
H38 C30 3.4376 no 1_554
H38 H15 3.0404 no 2_666
H38 H30 2.6089 no 1_554

loop_
_geom_torsion_atom_site_label_1
_geom_torsion_atom_site_label_2
_geom_torsion_atom_site_label_3
_geom_torsion_atom_site_label_4
_geom_torsion
_geom_torsion_publ_flag
C9 N2 C11 O1 -179.7(3) no
C9 N2 C11 C20 1.6(5) no
C11 N2 C9 C10 171.3(3) no
C11 N2 C9 C18 -3.0(5) no
C9 N2 C16 N5 -72.4(4) no
C9 N2 C16 C26 109.0(4) no
C16 N2 C9 C10 -19.0(5) no
C16 N2 C9 C18 166.7(3) no
C11 N2 C16 N5 98.1(4) no
C11 N2 C16 C26 -80.5(4) no
C16 N2 C11 O1 10.0(5) no
C16 N2 C11 C20 -168.6(3) no
C6 N4 C12 O3 -179.9(3) no
C6 N4 C12 C15 0.6(5) no
C12 N4 C6 C7 -172.3(3) no
C12 N4 C6 C13 1.2(5) no
C6 N4 C14 N8 67.5(4) no
C6 N4 C14 C25 -112.2(4) no
C14 N4 C6 C7 16.6(4) no
C14 N4 C6 C13 -169.9(3) no
C12 N4 C14 N8 -104.2(4) no
C12 N4 C14 C25 76.1(4) no
C14 N4 C12 O3 -8.5(5) no
C14 N4 C12 C15 172.0(3) no
C16 N5 C36 C34 -0.9(6) no
C36 N5 C16 N2 -178.9(4) no
C36 N5 C16 C26 -0.4(6) no
C14 N8 C31 C37 1.0(6) no
C31 N8 C14 N4 -179.5(3) no
C31 N8 C14 C25 0.2(5) no
N4 C6 C7 C24 55.4(5) no
N4 C6 C7 C27 -129.7(4) no
N4 C6 C13 C22 -1.7(5) no
C7 C6 C13 C22 171.5(3) no
C13 C6 C7 C24 -117.8(4) no
C13 C6 C7 C27 57.1(5) no
C6 C7 C24 C30 176.0(4) no
C6 C7 C27 C33 -175.9(4) no
C24 C7 C27 C33 -0.9(7) no
C27 C7 C24 C30 1.0(7) no
N2 C9 C10 C17 -55.6(5) no
N2 C9 C10 C19 130.7(4) no
N2 C9 C18 C21 1.9(5) no
C10 C9 C18 C21 -172.3(3) no
C18 C9 C10 C17 118.6(4) no
C18 C9 C10 C19 -55.1(5) no
C9 C10 C17 C23 -173.4(3) no
C9 C10 C19 C28 173.7(3) no
C17 C10 C19 C28 -0.2(5) no
C19 C10 C17 C23 0.5(5) no
O1 C11 C20 C21 -177.7(4) no
N2 C11 C20 C21 0.9(5) no
O3 C12 C15 C22 178.6(3) no
N4 C12 C15 C22 -2.0(5) no
C6 C13 C22 C15 0.3(6) no
N4 C14 C25 C35 178.7(3) no
N8 C14 C25 C35 -1.0(6) no
C12 C15 C22 C13 1.6(6) no
N2 C16 C26 C38 179.4(3) no
N5 C16 C26 C38 1.1(7) no
C10 C17 C23 C29 -0.3(5) no
C9 C18 C21 C20 0.5(6) no
C10 C19 C28 C29 -0.3(5) no
C11 C20 C21 C18 -1.9(6) no
C17 C23 C29 C28 -0.2(5) no
C7 C24 C30 C32 -0.1(7) no
C14 C25 C35 C37 0.6(6) no
C16 C26 C38 C34 -0.3(7) no
C7 C27 C33 C32 -0.0(7) no
C19 C28 C29 C23 0.5(5) no
C24 C30 C32 C33 -0.8(7) no
N8 C31 C37 C35 -1.4(7) no
C30 C32 C33 C27 0.9(7) no
C36 C34 C38 C26 -0.9(7) no
C38 C34 C36 N5 1.6(7) no
C25 C35 C37 C31 0.5(6) no
